data_1555929
loop_
_publ_author_name
'Siva Kumari, A. Leela'
'Siva Reddy, Alla'
'Swamy, K. C. Kumara'

_publ_section_title
;
 Transition Metal-Free Cascade Cyclization of Epoxy-Ynamides: To Go for
 1,3-Oxazines or 1,4-Oxazines?
;
_journal_issue 21
_journal_name_full 'Organic letters'
_journal_page_first 5752
_journal_page_last 5755
_journal_paper_doi 10.1021/acs.orglett.6b03047
_journal_volume 18
_journal_year 2016
_chemical_formula_sum 'C17 H16 N4 O3 S'
_chemical_formula_weight 356.40
_space_group_IT_number 61
_space_group_name_Hall '-P 2bc 2ac'
_space_group_name_H-M_alt 'P c a b'
_symmetry_cell_setting orthorhombic
_symmetry_space_group_name_H-M 'P c a b'
_atom_sites_solution_hydrogens geom
_atom_sites_solution_primary direct
_atom_sites_solution_secondary difmap
_audit_creation_method SHELXL-97
_cell_angle_alpha 90.00
_cell_angle_beta 90.00
_cell_angle_gamma 90.00
_cell_formula_units_Z 8
_cell_length_a 8.7500(7)
_cell_length_b 15.7853(17)
_cell_length_c 24.961(2)
_cell_measurement_reflns_used 2005
_cell_measurement_temperature 293(2)
_cell_measurement_theta_max 16.59
_cell_measurement_theta_min 2.58
_cell_volume 3447.6(5)
_computing_cell_refinement 'Bruker SAINT'
_computing_data_collection 'Bruker APEX2'
_computing_data_reduction 'Bruker SAINT'
_computing_molecular_graphics 'Bruker SHELXTL'
_computing_publication_material 'Bruker SHELXTL'
_computing_structure_refinement 'SHELXL-97 (Sheldrick, 2008)'
_computing_structure_solution 'SHELXS-97 (Sheldrick, 2008)'
_diffrn_ambient_temperature 293(2)
_diffrn_measured_fraction_theta_full 0.998
_diffrn_measured_fraction_theta_max 0.998
_diffrn_measurement_device_type 'Bruker APEX-II CCD'
_diffrn_measurement_method '\f and \w scans'
_diffrn_radiation_monochromator graphite
_diffrn_radiation_source 'fine-focus sealed tube'
_diffrn_radiation_type MoK\a
_diffrn_radiation_wavelength 0.71073
_diffrn_reflns_av_R_equivalents 0.1356
_diffrn_reflns_av_sigmaI/netI 0.0702
_diffrn_reflns_limit_h_max 10
_diffrn_reflns_limit_h_min -9
_diffrn_reflns_limit_k_max 18
_diffrn_reflns_limit_k_min -18
_diffrn_reflns_limit_l_max 29
_diffrn_reflns_limit_l_min -29
_diffrn_reflns_number 19007
_diffrn_reflns_theta_full 25.00
_diffrn_reflns_theta_max 25.00
_diffrn_reflns_theta_min 2.58
_exptl_absorpt_coefficient_mu 0.212
_exptl_crystal_colour colourless
_exptl_crystal_density_diffrn 1.373
_exptl_crystal_density_method 'not measured'
_exptl_crystal_description blocks
_exptl_crystal_F_000 1488
_exptl_crystal_size_max 0.26
_exptl_crystal_size_mid 0.22
_exptl_crystal_size_min 0.18
_refine_diff_density_max 0.390
_refine_diff_density_min -0.446
_refine_diff_density_rms 0.049
_refine_ls_extinction_method none
_refine_ls_goodness_of_fit_ref 1.035
_refine_ls_hydrogen_treatment mixed
_refine_ls_matrix_type full
_refine_ls_number_parameters 226
_refine_ls_number_reflns 3030
_refine_ls_number_restraints 0
_refine_ls_restrained_S_all 1.035
_refine_ls_R_factor_all 0.1546
_refine_ls_R_factor_gt 0.0772
_refine_ls_shift/su_max 0.000
_refine_ls_shift/su_mean 0.000
_refine_ls_structure_factor_coef Fsqd
_refine_ls_weighting_details 'calc w=1/[\s^2^(Fo^2^)+(0.0913P)^2^+2.7546P] where P=(Fo^2^+2Fc^2^)/3'
_refine_ls_weighting_scheme calc
_refine_ls_wR_factor_gt 0.1831
_refine_ls_wR_factor_ref 0.2145
_reflns_number_gt 1617
_reflns_number_total 3030
_reflns_threshold_expression >2sigma(I)
_cod_data_source_file ol6b03047_si_002.cif
_cod_data_source_block Compound_3g
_cod_depositor_comments
;
The following automatic conversions were performed:

data item '_symmetry_cell_setting' value 'Orthorhombic' was changed
to 'orthorhombic' in accordance with the
/home/saulius/struct/COD-crude-data/automatic-downloads/DataCite-retrospective/ACS/depositions/lib/dictionaries/cif_core.dic
dictionary named 'cif_core.dic' version 2.4.2 last updated on
2011-04-26.

Automatic conversion script
Id: cif_fix_values 6909 2019-04-08 15:41:33Z antanas 
;
_cod_original_cell_volume 3447.7(5)
_cod_original_sg_symbol_H-M Pcab
_cod_database_code 1555929

loop_
_symmetry_equiv_pos_as_xyz
'x, y, z'
'-x, -y+1/2, z+1/2'
'x+1/2, -y, -z+1/2'
'-x+1/2, y+1/2, -z'
'-x, -y, -z'
'x, y-1/2, -z-1/2'
'-x-1/2, y, z-1/2'
'x-1/2, -y-1/2, z'

loop_
_atom_site_label
_atom_site_type_symbol
_atom_site_fract_x
_atom_site_fract_y
_atom_site_fract_z
_atom_site_U_iso_or_equiv
_atom_site_adp_type
_atom_site_occupancy
_atom_site_symmetry_multiplicity
_atom_site_calc_flag
_atom_site_refinement_flags
C12 C 0.7737(4) 0.0080(3) 0.19730(15) 0.0534(12) Uani 1 1 d .
C17 C 0.8632(5) -0.0385(4) 0.23220(16) 0.0648(14) Uani 1 1 d .
H17 H 0.9302 -0.0111 0.2553 0.078 Uiso 1 1 calc R
C16 C 0.8525(6) -0.1256(4) 0.23256(19) 0.0791(16) Uani 1 1 d .
H16 H 0.9131 -0.1570 0.2559 0.095 Uiso 1 1 calc R
C15 C 0.7541(7) -0.1659(4) 0.1991(2) 0.0880(17) Uani 1 1 d .
H15 H 0.7465 -0.2246 0.2000 0.106 Uiso 1 1 calc R
C14 C 0.6663(7) -0.1204(5) 0.1641(2) 0.0893(18) Uani 1 1 d .
H14 H 0.5995 -0.1483 0.1411 0.107 Uiso 1 1 calc R
C13 C 0.6765(5) -0.0337(4) 0.16277(18) 0.0708(15) Uani 1 1 d .
H13 H 0.6178 -0.0030 0.1386 0.085 Uiso 1 1 calc R
C4 C 0.8455(5) 0.1402(3) 0.09319(17) 0.0574(12) Uani 1 1 d .
H4 H 0.7405 0.1419 0.0875 0.069 Uiso 1 1 calc R
C3 C 0.9375(5) 0.1354(3) 0.05152(17) 0.0528(11) Uani 1 1 d .
C2 C 1.1531(6) 0.1301(5) 0.1076(2) 0.107(2) Uani 1 1 d .
H2 H 1.1635 0.1920 0.1079 0.129 Uiso 1 1 calc R
C1 C 1.0637(6) 0.1288(5) 0.1531(2) 0.104(2) Uani 1 1 d .
H1A H 1.1026 0.1715 0.1776 0.125 Uiso 1 1 calc R
H1B H 1.0773 0.0742 0.1703 0.125 Uiso 1 1 calc R
C5 C 1.3158(6) 0.1160(5) 0.1088(2) 0.098(2) Uani 1 1 d .
H5A H 1.3558 0.1601 0.1319 0.117 Uiso 1 1 calc R
H5B H 1.3287 0.0634 0.1284 0.117 Uiso 1 1 calc R
C6 C 0.8878(5) 0.1399(3) -0.00488(17) 0.0544(12) Uani 1 1 d .
C7 C 0.9803(6) 0.1101(3) -0.04540(19) 0.0701(14) Uani 1 1 d .
H7 H 1.0759 0.0879 -0.0371 0.084 Uiso 1 1 calc R
C8 C 0.9330(7) 0.1127(4) -0.0979(2) 0.0828(16) Uani 1 1 d .
H8 H 0.9969 0.0923 -0.1248 0.099 Uiso 1 1 calc R
C9 C 0.7949(8) 0.1445(4) -0.1109(2) 0.0862(17) Uani 1 1 d .
H9 H 0.7618 0.1434 -0.1463 0.103 Uiso 1 1 calc R
C10 C 0.7039(7) 0.1784(5) -0.0721(2) 0.104(2) Uani 1 1 d .
H10 H 0.6112 0.2033 -0.0813 0.124 Uiso 1 1 calc R
C11 C 0.7496(6) 0.1758(4) -0.0186(2) 0.0835(17) Uani 1 1 d .
H11 H 0.6868 0.1984 0.0079 0.100 Uiso 1 1 calc R
N1 N 0.9021(4) 0.1430(3) 0.14668(14) 0.0622(11) Uani 1 1 d .
N2 N 1.4123(7) 0.1113(8) 0.0695(3) 0.241(6) Uani 1 1 d .
N3 N 1.3869(6) 0.0918(5) 0.0245(3) 0.146(3) Uani 1 1 d .
N4 N 1.3781(8) 0.0729(6) -0.0186(3) 0.175(4) Uani 1 1 d .
O1 O 0.8618(4) 0.1452(2) 0.24415(12) 0.0832(11) Uani 1 1 d .
O2 O 0.6414(4) 0.1515(2) 0.18180(13) 0.0879(12) Uani 1 1 d .
O3 O 1.0929(3) 0.1283(2) 0.05697(12) 0.0741(10) Uani 1 1 d .
S1 S 0.78752(14) 0.11819(9) 0.19611(5) 0.0639(5) Uani 1 1 d .

loop_
_atom_site_aniso_label
_atom_site_aniso_U_11
_atom_site_aniso_U_22
_atom_site_aniso_U_33
_atom_site_aniso_U_23
_atom_site_aniso_U_13
_atom_site_aniso_U_12
C12 0.049(2) 0.079(4) 0.032(2) -0.001(2) 0.0041(19) 0.006(2)
C17 0.076(3) 0.081(4) 0.038(3) 0.005(3) -0.008(2) -0.005(3)
C16 0.100(4) 0.090(5) 0.047(3) 0.013(3) -0.008(3) 0.012(3)
C15 0.121(5) 0.080(4) 0.063(4) 0.003(3) -0.007(3) -0.006(4)
C14 0.098(4) 0.094(5) 0.076(4) -0.011(4) -0.018(3) -0.023(4)
C13 0.060(3) 0.098(5) 0.055(3) -0.002(3) -0.013(2) 0.004(3)
C4 0.060(3) 0.062(3) 0.050(3) 0.002(2) -0.002(2) 0.005(2)
C3 0.052(3) 0.053(3) 0.053(3) 0.003(2) 0.001(2) -0.001(2)
C2 0.070(3) 0.195(8) 0.056(3) -0.014(4) -0.009(3) 0.035(4)
C1 0.065(4) 0.187(7) 0.059(3) -0.005(4) -0.004(3) -0.032(4)
C5 0.057(3) 0.167(7) 0.069(4) 0.012(4) -0.011(3) -0.013(3)
C6 0.060(3) 0.058(3) 0.045(3) 0.006(2) 0.001(2) -0.003(2)
C7 0.069(3) 0.081(4) 0.060(3) -0.003(3) 0.006(2) -0.001(3)
C8 0.098(4) 0.096(5) 0.054(3) -0.007(3) 0.012(3) -0.009(4)
C9 0.126(5) 0.079(4) 0.053(3) 0.005(3) -0.010(3) -0.005(4)
C10 0.105(4) 0.132(6) 0.074(4) 0.002(4) -0.030(3) 0.025(4)
C11 0.081(4) 0.109(5) 0.060(3) -0.005(3) -0.004(3) 0.019(3)
N1 0.063(2) 0.077(3) 0.047(2) -0.004(2) 0.0022(17) 0.000(2)
N2 0.088(4) 0.536(18) 0.099(5) -0.123(8) -0.025(4) 0.101(7)
N3 0.064(3) 0.269(9) 0.103(5) -0.042(6) -0.011(3) 0.056(4)
N4 0.112(5) 0.310(12) 0.103(5) -0.042(6) -0.009(4) 0.063(5)
O1 0.111(3) 0.089(3) 0.050(2) -0.0234(19) 0.0023(18) 0.003(2)
O2 0.081(2) 0.111(3) 0.071(2) 0.007(2) 0.0191(18) 0.045(2)
O3 0.0521(18) 0.116(3) 0.0543(19) -0.0007(19) 0.0008(14) -0.0049(17)
S1 0.0683(8) 0.0775(10) 0.0461(7) -0.0079(7) 0.0089(6) 0.0141(6)

loop_
_atom_type_symbol
_atom_type_description
_atom_type_scat_dispersion_real
_atom_type_scat_dispersion_imag
_atom_type_scat_source
C C 0.0033 0.0016 'International Tables Vol C Tables 4.2.6.8 and 6.1.1.4'
N N 0.0061 0.0033 'International Tables Vol C Tables 4.2.6.8 and 6.1.1.4'
O O 0.0106 0.0060 'International Tables Vol C Tables 4.2.6.8 and 6.1.1.4'
S S 0.1246 0.1234 'International Tables Vol C Tables 4.2.6.8 and 6.1.1.4'
H H 0.0000 0.0000 'International Tables Vol C Tables 4.2.6.8 and 6.1.1.4'

loop_
_geom_angle_atom_site_label_1
_geom_angle_atom_site_label_2
_geom_angle_atom_site_label_3
_geom_angle
C13 C12 C17 119.4(5)
C13 C12 S1 120.5(4)
C17 C12 S1 120.1(4)
C16 C17 C12 119.7(5)
C16 C17 H17 120.1
C12 C17 H17 120.1
C15 C16 C17 120.4(5)
C15 C16 H16 119.8
C17 C16 H16 119.8
C16 C15 C14 120.3(6)
C16 C15 H15 119.9
C14 C15 H15 119.9
C15 C14 C13 120.1(5)
C15 C14 H14 119.9
C13 C14 H14 119.9
C14 C13 C12 120.1(5)
C14 C13 H13 119.9
C12 C13 H13 119.9
C3 C4 N1 122.0(4)
C3 C4 H4 119.0
N1 C4 H4 119.0
C4 C3 O3 122.1(4)
C4 C3 C6 124.8(4)
O3 C3 C6 113.0(3)
O3 C2 C1 122.8(5)
O3 C2 C5 113.3(5)
C1 C2 C5 122.8(5)
O3 C2 H2 93.6
C1 C2 H2 93.6
C5 C2 H2 93.6
C2 C1 N1 117.5(5)
C2 C1 H1A 107.9
N1 C1 H1A 107.9
C2 C1 H1B 107.9
N1 C1 H1B 107.9
H1A C1 H1B 107.2
N2 C5 C2 129.5(5)
N2 C5 H5A 104.9
C2 C5 H5A 104.9
N2 C5 H5B 104.9
C2 C5 H5B 104.9
H5A C5 H5B 105.8
C7 C6 C11 118.3(4)
C7 C6 C3 120.7(4)
C11 C6 C3 121.0(4)
C8 C7 C6 120.9(5)
C8 C7 H7 119.6
C6 C7 H7 119.6
C9 C8 C7 120.6(5)
C9 C8 H8 119.7
C7 C8 H8 119.7
C8 C9 C10 119.9(5)
C8 C9 H9 120.0
C10 C9 H9 120.0
C9 C10 C11 120.1(6)
C9 C10 H10 119.9
C11 C10 H10 119.9
C6 C11 C10 120.1(5)
C6 C11 H11 120.0
C10 C11 H11 120.0
C4 N1 C1 116.2(4)
C4 N1 S1 119.1(3)
C1 N1 S1 118.7(3)
N3 N2 C5 127.6(7)
N4 N3 N2 173.1(7)
C2 O3 C3 118.1(4)
O2 S1 O1 120.5(2)
O2 S1 N1 105.8(2)
O1 S1 N1 106.4(2)
O2 S1 C12 108.0(2)
O1 S1 C12 108.3(2)
N1 S1 C12 107.1(2)

loop_
_geom_bond_atom_site_label_1
_geom_bond_atom_site_label_2
_geom_bond_distance
C12 C13 1.378(6)
C12 C17 1.382(6)
C12 S1 1.744(5)
C17 C16 1.378(7)
C17 H17 0.9300
C16 C15 1.358(7)
C16 H16 0.9300
C15 C14 1.367(8)
C15 H15 0.9300
C14 C13 1.373(8)
C14 H14 0.9300
C13 H13 0.9300
C4 C3 1.317(6)
C4 N1 1.425(5)
C4 H4 0.9300
C3 O3 1.371(5)
C3 C6 1.475(6)
C2 O3 1.370(5)
C2 C1 1.380(7)
C2 C5 1.441(7)
C2 H2 0.9800
C1 N1 1.440(6)
C1 H1A 0.9700
C1 H1B 0.9700
C5 N2 1.297(8)
C5 H5A 0.9700
C5 H5B 0.9700
C6 C7 1.378(6)
C6 C11 1.379(6)
C7 C8 1.376(7)
C7 H7 0.9300
C8 C9 1.348(8)
C8 H8 0.9300
C9 C10 1.364(8)
C9 H9 0.9300
C10 C11 1.395(7)
C10 H10 0.9300
C11 H11 0.9300
N1 S1 1.637(4)
N2 N3 1.184(8)
N3 N4 1.119(7)
O1 S1 1.429(3)
O2 S1 1.428(3)
